data_1551462
loop_
_publ_author_name
'Hartmann, Deborah'
'Sch\"adler, Marcel'
'Greb, Lutz'

_publ_section_title
;
 Bis(catecholato)silanes: assessment, rationale and increase of
 silicon&#x2019;s Lewis superacidity
;
_journal_name_full 'Chemical Science'
_journal_paper_doi 10.1039/C9SC02167A
_journal_year 2019
_chemical_formula_moiety 'C24 H24 F9 K O10 Si'
_chemical_formula_sum 'C24 H24 F9 K O10 Si'
_chemical_formula_weight 710.62
_space_group_crystal_system triclinic
_space_group_IT_number 2
_space_group_name_Hall '-P 1'
_space_group_name_H-M_alt 'P -1'
_symmetry_space_group_name_Hall '-P 1'
_symmetry_space_group_name_H-M 'P -1'
_atom_sites_solution_hydrogens geom
_atom_sites_solution_primary dual
_audit_creation_date 2019-01-23
_audit_creation_method
;
Olex2 1.2
(compiled 2018.05.29 svn.r3508 for OlexSys, GUI svn.r5506)
;
_audit_update_record
;
2019-03-26 deposited with the CCDC.    2019-06-17 downloaded from the CCDC.
;
_cell_angle_alpha 77.14(3)
_cell_angle_beta 77.77(3)
_cell_angle_gamma 69.26(3)
_cell_formula_units_Z 2
_cell_length_a 9.3030(19)
_cell_length_b 10.781(2)
_cell_length_c 15.544(3)
_cell_measurement_reflns_used 864
_cell_measurement_temperature 120
_cell_measurement_theta_max 26
_cell_measurement_theta_min 1
_cell_volume 1406.2(6)
_computing_cell_refinement 'DENZO/SCALEPACK (Bruker AXS, 1997-2009)'
_computing_data_collection 'COLLECT (Bruker AXS, 1997-2009)'
_computing_data_reduction 'DENZO/SCALEPACK (Bruker AXS, 1997-2009)'
_computing_molecular_graphics 'Olex2 (Dolomanov et al., 2009)'
_computing_publication_material 'Olex2 (Dolomanov et al., 2009)'
_computing_structure_refinement 'ShelXL (Sheldrick, 2015)'
_computing_structure_solution 'ShelXT (Sheldrick, 2015)'
_diffrn_ambient_temperature 120
_diffrn_measured_fraction_theta_full 0.998
_diffrn_measured_fraction_theta_max 0.988
_diffrn_measurement_device_type 'NONIUS Kappa CCD'
_diffrn_measurement_method O-Scan
_diffrn_radiation_type MoK\a
_diffrn_radiation_wavelength 0.71073
_diffrn_reflns_av_R_equivalents 0.0254
_diffrn_reflns_av_unetI/netI 0.0464
_diffrn_reflns_Laue_measured_fraction_full 0.998
_diffrn_reflns_Laue_measured_fraction_max 0.988
_diffrn_reflns_limit_h_max 13
_diffrn_reflns_limit_h_min -13
_diffrn_reflns_limit_k_max 15
_diffrn_reflns_limit_k_min -14
_diffrn_reflns_limit_l_max 21
_diffrn_reflns_limit_l_min -21
_diffrn_reflns_number 14651
_diffrn_reflns_point_group_measured_fraction_full 0.998
_diffrn_reflns_point_group_measured_fraction_max 0.988
_diffrn_reflns_theta_full 25.242
_diffrn_reflns_theta_max 30.123
_diffrn_reflns_theta_min 2.047
_diffrn_source 'fine-focus sealed tube'
_exptl_absorpt_coefficient_mu 0.347
_exptl_absorpt_correction_type none
_exptl_crystal_colour colourless
_exptl_crystal_colour_primary colourless
_exptl_crystal_density_diffrn 1.678
_exptl_crystal_description block
_exptl_crystal_F_000 724
_exptl_crystal_size_max 0.6
_exptl_crystal_size_mid 0.55
_exptl_crystal_size_min 0.4
_refine_diff_density_max 0.387
_refine_diff_density_min -0.372
_refine_diff_density_rms 0.060
_refine_ls_extinction_method none
_refine_ls_goodness_of_fit_ref 1.024
_refine_ls_hydrogen_treatment constr
_refine_ls_matrix_type full
_refine_ls_number_parameters 409
_refine_ls_number_reflns 8189
_refine_ls_number_restraints 0
_refine_ls_restrained_S_all 1.024
_refine_ls_R_factor_all 0.0680
_refine_ls_R_factor_gt 0.0385
_refine_ls_shift/su_max 0.001
_refine_ls_shift/su_mean 0.000
_refine_ls_structure_factor_coef Fsqd
_refine_ls_weighting_details 'w=1/[\s^2^(Fo^2^)+(0.0451P)^2^+0.2378P] where P=(Fo^2^+2Fc^2^)/3'
_refine_ls_weighting_scheme calc
_refine_ls_wR_factor_gt 0.0868
_refine_ls_wR_factor_ref 0.0994
_reflns_Friedel_coverage 0.000
_reflns_number_gt 5810
_reflns_number_total 8189
_reflns_threshold_expression 'I > 2\s(I)'
_cod_data_source_file c9sc02167a2.cif
_cod_data_source_block ms83_p1
_cod_database_code 1551462
_shelx_shelxl_version_number 2018/3
_shelx_space_group_comment
;
The symmetry employed for this shelxl refinement is uniquely defined
by the following loop, which should always be used as a source of
symmetry information in preference to the above space-group names.
They are only intended as comments.
;
_shelx_estimated_absorpt_t_max 0.874
_shelx_estimated_absorpt_t_min 0.819
_olex2_refinement_description
;
1. Fixed Uiso
 At 1.2 times of:
  All C(H,H) groups
2.a Secondary CH2 refined with riding coordinates:
 C13(H13A,H13B), C14(H14A,H14B), C15(H15A,H15B), C16(H16A,H16B), C17(H17A,
 H17B), C18(H18A,H18B), C19(H19A,H19B), C20(H20A,H20B), C21(H21A,H21B),
 C22(H22A,H22B), C23(H23A,H23B), C24(H24A,H24B)
;
_olex2_submission_special_instructions 'No special instructions were received'

loop_
_space_group_symop_operation_xyz
'x, y, z'
'-x, -y, -z'

loop_
_atom_site_label
_atom_site_type_symbol
_atom_site_fract_x
_atom_site_fract_y
_atom_site_fract_z
_atom_site_U_iso_or_equiv
_atom_site_adp_type
_atom_site_occupancy
_atom_site_site_symmetry_order
_atom_site_calc_flag
_atom_site_refinement_flags_posn
_atom_site_refinement_flags_adp
_atom_site_refinement_flags_occupancy
K1 K 0.500000 0.000000 1.000000 0.02571(11) Uani 1 2 d S T P
K2 K 0.500000 0.500000 0.500000 0.02874(12) Uani 1 2 d S T P
Si1 Si 0.85191(5) 0.22087(4) 0.69661(3) 0.02305(10) Uani 1 1 d . . .
F1 F 1.00330(10) 0.09397(9) 0.71383(6) 0.0306(2) Uani 1 1 d . . .
F2 F 0.97626(12) 0.51757(10) 0.81638(7) 0.0379(2) Uani 1 1 d . . .
F3 F 0.82809(12) 0.54208(10) 0.98612(7) 0.0376(2) Uani 1 1 d . . .
F4 F 0.62195(11) 0.40987(10) 1.06347(6) 0.0335(2) Uani 1 1 d . . .
F5 F 0.55920(11) 0.25037(10) 0.97349(6) 0.0301(2) Uani 1 1 d . . .
F6 F 0.63822(12) -0.00253(10) 0.56775(6) 0.0344(2) Uani 1 1 d . . .
F7 F 0.69673(12) 0.04297(10) 0.38663(6) 0.0348(2) Uani 1 1 d . . .
F8 F 0.86468(12) 0.20740(10) 0.30050(6) 0.0352(2) Uani 1 1 d . . .
F9 F 0.96770(11) 0.33625(10) 0.39385(6) 0.0354(2) Uani 1 1 d . . .
O1 O 0.72704(12) 0.21952(10) 0.79648(7) 0.0236(2) Uani 1 1 d . . .
O2 O 0.90830(12) 0.34281(11) 0.72504(7) 0.0263(2) Uani 1 1 d . . .
O3 O 0.89073(12) 0.29297(11) 0.58701(7) 0.0257(2) Uani 1 1 d . . .
O4 O 0.74308(13) 0.14268(11) 0.66307(7) 0.0262(2) Uani 1 1 d . . .
O5 O 0.73182(12) -0.15358(11) 0.88683(7) 0.0245(2) Uani 1 1 d . . .
O6 O 0.81400(12) -0.05980(11) 1.02009(7) 0.0245(2) Uani 1 1 d . . .
O7 O 0.57475(12) 0.03578(11) 1.15599(7) 0.0257(2) Uani 1 1 d . . .
O8 O 0.66692(12) 0.62657(11) 0.36180(7) 0.0273(2) Uani 1 1 d . . .
O9 O 0.63868(12) 0.66670(11) 0.53757(7) 0.0264(2) Uani 1 1 d . . .
O10 O 0.53156(13) 0.48685(11) 0.67980(7) 0.0261(2) Uani 1 1 d . . .
C1 C 0.74288(17) 0.29600(15) 0.84951(10) 0.0228(3) Uani 1 1 d . . .
C2 C 0.84743(17) 0.36584(15) 0.80866(10) 0.0241(3) Uani 1 1 d . . .
C3 C 0.87496(18) 0.44996(16) 0.85387(11) 0.0268(3) Uani 1 1 d . . .
C4 C 0.79802(19) 0.46428(16) 0.93959(11) 0.0277(3) Uani 1 1 d . . .
C5 C 0.69497(18) 0.39629(16) 0.97945(11) 0.0259(3) Uani 1 1 d . . .
C6 C 0.66530(17) 0.31221(15) 0.93379(11) 0.0244(3) Uani 1 1 d . . .
C7 C 0.85109(17) 0.23626(16) 0.52983(10) 0.0240(3) Uani 1 1 d . . .
C8 C 0.76681(17) 0.14968(15) 0.57396(10) 0.0235(3) Uani 1 1 d . . .
C9 C 0.71763(18) 0.08294(16) 0.52606(11) 0.0261(3) Uani 1 1 d . . .
C10 C 0.74985(19) 0.10387(16) 0.43398(11) 0.0273(3) Uani 1 1 d . . .
C11 C 0.83325(18) 0.18846(17) 0.39045(10) 0.0276(3) Uani 1 1 d . . .
C12 C 0.88492(18) 0.25561(16) 0.43830(11) 0.0270(3) Uani 1 1 d . . .
C13 C 0.69774(19) -0.13137(17) 0.79839(10) 0.0281(3) Uani 1 1 d . . .
H13A H 0.776833 -0.199003 0.764330 0.034 Uiso 1 1 calc R . .
H13B H 0.699812 -0.041023 0.767602 0.034 Uiso 1 1 calc R . .
C14 C 0.88627(18) -0.15470(17) 0.88617(11) 0.0279(3) Uani 1 1 d . . .
H14A H 0.899565 -0.068940 0.852741 0.034 Uiso 1 1 calc R . .
H14B H 0.962383 -0.228932 0.856440 0.034 Uiso 1 1 calc R . .
C15 C 0.91346(17) -0.17316(16) 0.98017(11) 0.0269(3) Uani 1 1 d . . .
H15A H 0.892561 -0.255596 1.014549 0.032 Uiso 1 1 calc R . .
H15B H 1.023254 -0.183591 0.981049 0.032 Uiso 1 1 calc R . .
C16 C 0.84235(18) -0.07181(17) 1.10854(11) 0.0279(3) Uani 1 1 d . . .
H16A H 0.948883 -0.071041 1.107256 0.034 Uiso 1 1 calc R . .
H16B H 0.833212 -0.157869 1.143991 0.034 Uiso 1 1 calc R . .
C17 C 0.72618(18) 0.04339(17) 1.15041(11) 0.0283(3) Uani 1 1 d . . .
H17A H 0.748187 0.039076 1.210793 0.034 Uiso 1 1 calc R . .
H17B H 0.732924 0.129570 1.113956 0.034 Uiso 1 1 calc R . .
C18 C 0.45980(19) 0.14214(17) 1.19722(11) 0.0279(3) Uani 1 1 d . . .
H18A H 0.464121 0.229920 1.162372 0.033 Uiso 1 1 calc R . .
H18B H 0.480332 0.136516 1.258148 0.033 Uiso 1 1 calc R . .
C19 C 0.62668(19) 0.65601(17) 0.27436(10) 0.0270(3) Uani 1 1 d . . .
H19A H 0.712739 0.675061 0.229860 0.032 Uiso 1 1 calc R . .
H19B H 0.532852 0.736248 0.269493 0.032 Uiso 1 1 calc R . .
C20 C 0.70456(19) 0.73386(17) 0.38141(11) 0.0285(3) Uani 1 1 d . . .
H20A H 0.611536 0.815063 0.382979 0.034 Uiso 1 1 calc R . .
H20B H 0.786275 0.755825 0.334579 0.034 Uiso 1 1 calc R . .
C21 C 0.76086(19) 0.69101(17) 0.46982(11) 0.0296(4) Uani 1 1 d . . .
H21A H 0.851817 0.608127 0.468694 0.035 Uiso 1 1 calc R . .
H21B H 0.793337 0.762127 0.482915 0.035 Uiso 1 1 calc R . .
C22 C 0.68771(19) 0.63051(16) 0.62337(11) 0.0274(3) Uani 1 1 d . . .
H22A H 0.715485 0.704357 0.636321 0.033 Uiso 1 1 calc R . .
H22B H 0.780659 0.549142 0.624347 0.033 Uiso 1 1 calc R . .
C23 C 0.55866(19) 0.60386(16) 0.69244(11) 0.0265(3) Uani 1 1 d . . .
H23A H 0.586554 0.589865 0.752709 0.032 Uiso 1 1 calc R . .
H23B H 0.462928 0.682238 0.687583 0.032 Uiso 1 1 calc R . .
C24 C 0.40387(19) 0.46277(17) 0.74307(11) 0.0285(3) Uani 1 1 d . . .
H24A H 0.310078 0.542952 0.737778 0.034 Uiso 1 1 calc R . .
H24B H 0.428752 0.445428 0.804378 0.034 Uiso 1 1 calc R . .

loop_
_atom_site_aniso_label
_atom_site_aniso_U_11
_atom_site_aniso_U_22
_atom_site_aniso_U_33
_atom_site_aniso_U_23
_atom_site_aniso_U_13
_atom_site_aniso_U_12
K1 0.0211(2) 0.0311(3) 0.0287(3) -0.0122(2) -0.00533(18) -0.00748(19)
K2 0.0346(3) 0.0336(3) 0.0258(2) -0.0039(2) -0.0031(2) -0.0216(2)
Si1 0.0230(2) 0.0239(2) 0.0228(2) -0.00122(17) -0.00339(16) -0.00977(17)
F1 0.0273(5) 0.0282(5) 0.0335(5) -0.0029(4) -0.0062(4) -0.0057(4)
F2 0.0409(6) 0.0378(6) 0.0448(6) -0.0059(5) -0.0053(5) -0.0255(5)
F3 0.0459(6) 0.0328(6) 0.0427(6) -0.0127(5) -0.0129(5) -0.0156(5)
F4 0.0373(5) 0.0349(6) 0.0282(5) -0.0120(4) -0.0028(4) -0.0086(4)
F5 0.0308(5) 0.0340(5) 0.0276(5) -0.0051(4) 0.0010(4) -0.0160(4)
F6 0.0431(6) 0.0382(6) 0.0301(5) -0.0070(4) 0.0009(4) -0.0256(5)
F7 0.0411(6) 0.0410(6) 0.0278(5) -0.0116(4) -0.0032(4) -0.0174(5)
F8 0.0398(5) 0.0426(6) 0.0202(5) -0.0043(4) 0.0002(4) -0.0129(5)
F9 0.0369(5) 0.0442(6) 0.0268(5) 0.0021(4) 0.0014(4) -0.0233(5)
O1 0.0263(5) 0.0253(6) 0.0223(5) -0.0035(4) -0.0031(4) -0.0124(5)
O2 0.0269(6) 0.0299(6) 0.0244(6) -0.0023(5) -0.0023(4) -0.0139(5)
O3 0.0276(6) 0.0295(6) 0.0228(6) -0.0016(5) -0.0019(4) -0.0152(5)
O4 0.0320(6) 0.0301(6) 0.0205(5) -0.0035(5) -0.0009(4) -0.0170(5)
O5 0.0241(5) 0.0300(6) 0.0209(5) -0.0038(4) -0.0018(4) -0.0116(5)
O6 0.0229(5) 0.0256(6) 0.0255(6) -0.0043(4) -0.0087(4) -0.0054(4)
O7 0.0267(6) 0.0278(6) 0.0268(6) -0.0082(5) -0.0052(4) -0.0107(5)
O8 0.0302(6) 0.0289(6) 0.0277(6) -0.0028(5) -0.0053(5) -0.0159(5)
O9 0.0259(6) 0.0310(6) 0.0277(6) -0.0025(5) -0.0059(4) -0.0156(5)
O10 0.0300(6) 0.0258(6) 0.0268(6) -0.0066(5) -0.0008(5) -0.0146(5)
C1 0.0225(7) 0.0210(8) 0.0250(8) -0.0022(6) -0.0070(6) -0.0059(6)
C2 0.0219(7) 0.0220(8) 0.0275(8) -0.0014(6) -0.0077(6) -0.0053(6)
C3 0.0259(8) 0.0218(8) 0.0349(9) 0.0001(7) -0.0096(7) -0.0101(6)
C4 0.0298(8) 0.0211(8) 0.0342(9) -0.0062(7) -0.0131(7) -0.0049(6)
C5 0.0251(8) 0.0245(8) 0.0251(8) -0.0055(6) -0.0065(6) -0.0018(6)
C6 0.0220(7) 0.0227(8) 0.0282(8) -0.0016(6) -0.0055(6) -0.0073(6)
C7 0.0216(7) 0.0243(8) 0.0241(8) -0.0030(6) -0.0022(6) -0.0062(6)
C8 0.0226(7) 0.0251(8) 0.0219(7) -0.0030(6) -0.0014(6) -0.0082(6)
C9 0.0258(8) 0.0258(8) 0.0267(8) -0.0043(6) -0.0007(6) -0.0101(7)
C10 0.0271(8) 0.0294(9) 0.0265(8) -0.0093(7) -0.0045(6) -0.0074(7)
C11 0.0280(8) 0.0317(9) 0.0186(7) -0.0032(6) -0.0016(6) -0.0057(7)
C12 0.0240(8) 0.0286(9) 0.0262(8) 0.0004(7) -0.0001(6) -0.0108(7)
C13 0.0324(8) 0.0326(9) 0.0199(8) -0.0062(7) -0.0011(6) -0.0114(7)
C14 0.0224(8) 0.0316(9) 0.0303(9) -0.0079(7) 0.0013(6) -0.0105(7)
C15 0.0197(7) 0.0257(8) 0.0346(9) -0.0052(7) -0.0053(6) -0.0053(6)
C16 0.0278(8) 0.0311(9) 0.0274(8) 0.0002(7) -0.0122(6) -0.0108(7)
C17 0.0295(8) 0.0332(9) 0.0279(8) -0.0049(7) -0.0106(7) -0.0134(7)
C18 0.0345(9) 0.0302(9) 0.0225(8) -0.0092(7) -0.0044(7) -0.0115(7)
C19 0.0269(8) 0.0313(9) 0.0241(8) -0.0022(7) -0.0005(6) -0.0139(7)
C20 0.0271(8) 0.0292(9) 0.0331(9) -0.0037(7) -0.0001(7) -0.0171(7)
C21 0.0250(8) 0.0338(9) 0.0361(9) -0.0064(7) -0.0034(7) -0.0171(7)
C22 0.0308(8) 0.0251(8) 0.0321(9) -0.0032(7) -0.0125(7) -0.0124(7)
C23 0.0328(8) 0.0228(8) 0.0283(8) -0.0052(6) -0.0096(7) -0.0105(7)
C24 0.0272(8) 0.0332(9) 0.0253(8) -0.0059(7) 0.0010(6) -0.0122(7)

loop_
_atom_type_symbol
_atom_type_description
_atom_type_scat_dispersion_real
_atom_type_scat_dispersion_imag
_atom_type_scat_source
C C 0.0033 0.0016 'International Tables Vol C Tables 4.2.6.8 and 6.1.1.4'
H H 0.0000 0.0000 'International Tables Vol C Tables 4.2.6.8 and 6.1.1.4'
F F 0.0171 0.0103 'International Tables Vol C Tables 4.2.6.8 and 6.1.1.4'
K K 0.2009 0.2494 'International Tables Vol C Tables 4.2.6.8 and 6.1.1.4'
O O 0.0106 0.0060 'International Tables Vol C Tables 4.2.6.8 and 6.1.1.4'
Si Si 0.0817 0.0704 'International Tables Vol C Tables 4.2.6.8 and 6.1.1.4'

loop_
_geom_angle_atom_site_label_1
_geom_angle_atom_site_label_2
_geom_angle_atom_site_label_3
_geom_angle
_geom_angle_site_symmetry_1
_geom_angle_site_symmetry_3
F5 K1 F5 180.0 2_657 .
O5 K1 F5 105.49(4) . .
O5 K1 F5 105.49(4) 2_657 2_657
O5 K1 F5 74.51(4) . 2_657
O5 K1 F5 74.51(4) 2_657 .
O5 K1 O5 180.0 . 2_657
O5 K1 O6 119.08(4) 2_657 .
O5 K1 O6 60.92(4) 2_657 2_657
O5 K1 O6 60.92(4) . .
O5 K1 O6 119.08(4) . 2_657
O5 K1 O7 61.33(4) 2_657 .
O5 K1 O7 61.33(4) . 2_657
O5 K1 O7 118.67(4) 2_657 2_657
O5 K1 O7 118.67(4) . .
O6 K1 F5 72.55(4) 2_657 2_657
O6 K1 F5 72.55(4) . .
O6 K1 F5 107.45(4) . 2_657
O6 K1 F5 107.45(4) 2_657 .
O6 K1 O6 180.00(5) . 2_657
O7 K1 F5 110.49(4) 2_657 .
O7 K1 F5 69.51(4) . .
O7 K1 F5 69.51(4) 2_657 2_657
O7 K1 F5 110.49(4) . 2_657
O7 K1 O6 120.38(4) . 2_657
O7 K1 O6 120.38(4) 2_657 .
O7 K1 O6 59.62(4) . .
O7 K1 O6 59.62(4) 2_657 2_657
O7 K1 O7 180.00(4) . 2_657
O8 K2 O8 180.0 . 2_666
O8 K2 O10 59.63(3) 2_666 .
O8 K2 O10 120.37(4) 2_666 2_666
O8 K2 O10 120.37(3) . .
O8 K2 O10 59.63(3) . 2_666
O8 K2 C7 92.21(5) 2_666 .
O8 K2 C7 87.79(5) 2_666 2_666
O8 K2 C7 87.79(5) . .
O8 K2 C7 92.21(5) . 2_666
O9 K2 O8 119.16(4) 2_666 .
O9 K2 O8 119.16(4) . 2_666
O9 K2 O8 60.84(4) . .
O9 K2 O8 60.84(4) 2_666 2_666
O9 K2 O9 180.0 2_666 .
O9 K2 O10 61.27(4) 2_666 2_666
O9 K2 O10 61.27(4) . .
O9 K2 O10 118.73(4) 2_666 .
O9 K2 O10 118.73(4) . 2_666
O9 K2 C7 87.06(4) 2_666 2_666
O9 K2 C7 92.94(4) 2_666 .
O9 K2 C7 87.06(4) . .
O9 K2 C7 92.94(4) . 2_666
O10 K2 O10 180.00(4) . 2_666
O10 K2 C7 103.74(5) 2_666 .
O10 K2 C7 103.74(5) . 2_666
O10 K2 C7 76.26(5) 2_666 2_666
O10 K2 C7 76.26(5) . .
C7 K2 C7 180.0 . 2_666
F1 Si1 O1 105.10(6) . .
F1 Si1 O2 98.96(6) . .
F1 Si1 O3 105.12(7) . .
F1 Si1 O4 99.23(6) . .
O1 Si1 O2 89.42(6) . .
O1 Si1 O4 85.50(5) . .
O3 Si1 O1 149.78(6) . .
O3 Si1 O2 86.32(6) . .
O3 Si1 O4 89.31(6) . .
O4 Si1 O2 161.81(6) . .
C6 F5 K1 142.71(9) . .
C1 O1 Si1 112.24(9) . .
C2 O2 Si1 112.12(9) . .
C7 O3 Si1 111.77(9) . .
C8 O4 Si1 111.70(9) . .
C13 O5 K1 114.10(9) . .
C13 O5 C14 111.16(12) . .
C14 O5 K1 116.31(9) . .
C15 O6 K1 111.89(8) . .
C16 O6 K1 115.76(9) . .
C16 O6 C15 111.06(12) . .
C17 O7 K1 116.25(9) . .
C17 O7 C18 110.96(12) . .
C18 O7 K1 113.73(9) . .
C19 O8 K2 119.20(8) . .
C19 O8 C20 111.49(12) . .
C20 O8 K2 116.29(9) . .
C21 O9 K2 114.29(9) . .
C22 O9 K2 115.18(9) . .
C22 O9 C21 110.45(12) . .
C23 O10 K2 111.70(9) . .
C23 O10 C24 110.52(12) . .
C24 O10 K2 113.68(9) . .
O1 C1 C2 112.92(14) . .
O1 C1 C6 126.61(14) . .
C6 C1 C2 120.44(14) . .
O2 C2 C1 112.77(13) . .
O2 C2 C3 127.22(14) . .
C3 C2 C1 119.99(15) . .
F2 C3 C2 121.22(15) . .
F2 C3 C4 119.49(14) . .
C2 C3 C4 119.29(14) . .
F3 C4 C3 120.07(14) . .
F3 C4 C5 119.19(15) . .
C5 C4 C3 120.70(14) . .
F4 C5 C4 120.16(14) . .
F4 C5 C6 119.51(14) . .
C4 C5 C6 120.33(15) . .
F5 C6 C1 121.77(14) . .
F5 C6 C5 119.00(14) . .
C1 C6 C5 119.23(14) . .
O3 C7 K2 94.39(9) . .
O3 C7 C8 112.50(13) . .
O3 C7 C12 127.27(14) . .
C8 C7 K2 89.87(10) . .
C12 C7 K2 86.07(10) . .
C12 C7 C8 120.23(14) . .
O4 C8 C7 112.68(13) . .
O4 C8 C9 127.05(13) . .
C9 C8 C7 120.27(14) . .
F6 C9 C8 120.98(14) . .
F6 C9 C10 119.57(14) . .
C8 C9 C10 119.46(14) . .
F7 C10 C9 119.70(14) . .
F7 C10 C11 119.91(14) . .
C11 C10 C9 120.38(14) . .
F8 C11 C10 119.77(14) . .
F8 C11 C12 119.57(14) . .
C10 C11 C12 120.66(14) . .
F9 C12 C7 121.82(14) . .
F9 C12 C11 119.18(14) . .
C7 C12 C11 118.99(14) . .
O5 C13 H13A 109.9 . .
O5 C13 H13B 109.9 . .
O5 C13 C18 108.96(13) . 2_657
H13A C13 H13B 108.3 . .
C18 C13 H13A 109.9 2_657 .
C18 C13 H13B 109.9 2_657 .
O5 C14 H14A 109.9 . .
O5 C14 H14B 109.9 . .
O5 C14 C15 108.83(13) . .
H14A C14 H14B 108.3 . .
C15 C14 H14A 109.9 . .
C15 C14 H14B 109.9 . .
O6 C15 C14 109.81(13) . .
O6 C15 H15A 109.7 . .
O6 C15 H15B 109.7 . .
C14 C15 H15A 109.7 . .
C14 C15 H15B 109.7 . .
H15A C15 H15B 108.2 . .
O6 C16 H16A 109.9 . .
O6 C16 H16B 109.9 . .
O6 C16 C17 109.08(13) . .
H16A C16 H16B 108.3 . .
C17 C16 H16A 109.9 . .
C17 C16 H16B 109.9 . .
O7 C17 C16 108.79(13) . .
O7 C17 H17A 109.9 . .
O7 C17 H17B 109.9 . .
C16 C17 H17A 109.9 . .
C16 C17 H17B 109.9 . .
H17A C17 H17B 108.3 . .
O7 C18 C13 109.50(13) . 2_657
O7 C18 H18A 109.8 . .
O7 C18 H18B 109.8 . .
C13 C18 H18A 109.8 2_657 .
C13 C18 H18B 109.8 2_657 .
H18A C18 H18B 108.2 . .
O8 C19 H19A 110.0 . .
O8 C19 H19B 110.0 . .
O8 C19 C24 108.54(13) . 2_666
H19A C19 H19B 108.4 . .
C24 C19 H19A 110.0 2_666 .
C24 C19 H19B 110.0 2_666 .
O8 C20 H20A 110.0 . .
O8 C20 H20B 110.0 . .
O8 C20 C21 108.69(13) . .
H20A C20 H20B 108.3 . .
C21 C20 H20A 110.0 . .
C21 C20 H20B 110.0 . .
O9 C21 C20 109.34(12) . .
O9 C21 H21A 109.8 . .
O9 C21 H21B 109.8 . .
C20 C21 H21A 109.8 . .
C20 C21 H21B 109.8 . .
H21A C21 H21B 108.3 . .
O9 C22 H22A 109.8 . .
O9 C22 H22B 109.8 . .
O9 C22 C23 109.19(12) . .
H22A C22 H22B 108.3 . .
C23 C22 H22A 109.8 . .
C23 C22 H22B 109.8 . .
O10 C23 C22 109.64(13) . .
O10 C23 H23A 109.7 . .
O10 C23 H23B 109.7 . .
C22 C23 H23A 109.7 . .
C22 C23 H23B 109.7 . .
H23A C23 H23B 108.2 . .
O10 C24 C19 109.40(13) . 2_666
O10 C24 H24A 109.8 . .
O10 C24 H24B 109.8 . .
C19 C24 H24A 109.8 2_666 .
C19 C24 H24B 109.8 2_666 .
H24A C24 H24B 108.2 . .

loop_
_geom_bond_atom_site_label_1
_geom_bond_atom_site_label_2
_geom_bond_distance
_geom_bond_site_symmetry_2
K1 F5 2.8671(11) .
K1 F5 2.8670(11) 2_657
K1 O5 2.7655(16) 2_657
K1 O5 2.7654(16) .
K1 O6 2.8302(12) 2_657
K1 O6 2.8302(12) .
K1 O7 2.7987(12) 2_657
K1 O7 2.7987(12) .
K2 O8 2.7695(14) .
K2 O8 2.7695(14) 2_666
K2 O9 2.7684(12) .
K2 O9 2.7684(12) 2_666
K2 O10 2.8388(12) .
K2 O10 2.8388(12) 2_666
K2 C7 3.528(2) .
K2 C7 3.528(2) 2_666
Si1 F1 1.5997(12) .
Si1 O1 1.7313(13) .
Si1 O2 1.7445(12) .
Si1 O3 1.7280(12) .
Si1 O4 1.7410(12) .
F2 C3 1.3504(18) .
F3 C4 1.3516(18) .
F4 C5 1.3518(19) .
F5 C6 1.3507(18) .
F6 C9 1.3521(18) .
F7 C10 1.3475(18) .
F8 C11 1.3507(18) .
F9 C12 1.3445(18) .
O1 C1 1.3494(18) .
O2 C2 1.3432(19) .
O3 C7 1.3565(18) .
O4 C8 1.3449(18) .
O5 C13 1.4255(19) .
O5 C14 1.4304(18) .
O6 C15 1.424(2) .
O6 C16 1.4236(18) .
O7 C17 1.4233(19) .
O7 C18 1.427(2) .
O8 C19 1.4239(19) .
O8 C20 1.4291(18) .
O9 C21 1.4319(19) .
O9 C22 1.4280(19) .
O10 C23 1.4319(18) .
O10 C24 1.4337(19) .
C1 C2 1.400(2) .
C1 C6 1.371(2) .
C2 C3 1.381(2) .
C3 C4 1.386(2) .
C4 C5 1.373(2) .
C5 C6 1.396(2) .
C7 C8 1.401(2) .
C7 C12 1.375(2) .
C8 C9 1.377(2) .
C9 C10 1.383(2) .
C10 C11 1.377(2) .
C11 C12 1.395(2) .
C13 H13A 0.9900 .
C13 H13B 0.9900 .
C13 C18 1.497(2) 2_657
C14 H14A 0.9900 .
C14 H14B 0.9900 .
C14 C15 1.493(2) .
C15 H15A 0.9900 .
C15 H15B 0.9900 .
C16 H16A 0.9900 .
C16 H16B 0.9900 .
C16 C17 1.499(2) .
C17 H17A 0.9900 .
C17 H17B 0.9900 .
C18 H18A 0.9900 .
C18 H18B 0.9900 .
C19 H19A 0.9900 .
C19 H19B 0.9900 .
C19 C24 1.496(2) 2_666
C20 H20A 0.9900 .
C20 H20B 0.9900 .
C20 C21 1.492(2) .
C21 H21A 0.9900 .
C21 H21B 0.9900 .
C22 H22A 0.9900 .
C22 H22B 0.9900 .
C22 C23 1.496(2) .
C23 H23A 0.9900 .
C23 H23B 0.9900 .
C24 H24A 0.9900 .
C24 H24B 0.9900 .
